data_7017879
loop_
_publ_author_name
'Ross, Tamsyn M.'
'Moubaraki, Boujemaa'
'Neville, Suzanne M.'
'Batten, Stuart R.'
'Murray, Keith S.'

_publ_section_title
;
 Polymorphism and spin crossover in mononuclear Fe(II) species containing
 new dipyridylamino-substituted s-triazine ligands.
;
_journal_issue 5
_journal_name_full 'Dalton transactions (Cambridge, England : 2003)'
_journal_page_first 1512
_journal_page_last 1523
_journal_paper_doi 10.1039/c1dt11597a
_journal_volume 41
_journal_year 2012
_chemical_formula_moiety '(C60 H88 Fe N18 Se2), 2(C H4 O)'
_chemical_formula_sum 'C62 H96 Fe N18 O2 Se2'
_chemical_formula_weight 1339.34
_chemical_name_common trans-[Fe(II)(NCSe)2(DDB)2].2CH3OH
_chemical_name_systematic
;
trans-[Fe(II)(NCSe)2(DDB)2].2CH3OH
;
_space_group_IT_number 2
_symmetry_cell_setting triclinic
_symmetry_space_group_name_Hall '-P 1'
_symmetry_space_group_name_H-M 'P -1'
_atom_sites_solution_hydrogens geom
_atom_sites_solution_primary direct
_atom_sites_solution_secondary difmap
_audit_creation_method SHELXL-97
_cell_angle_alpha 94.4410(10)
_cell_angle_beta 93.2030(10)
_cell_angle_gamma 109.6780(10)
_cell_formula_units_Z 1
_cell_length_a 8.4438(2)
_cell_length_b 10.2305(3)
_cell_length_c 20.6112(7)
_cell_measurement_reflns_used 14922
_cell_measurement_temperature 123(1)
_cell_measurement_theta_max 27.50
_cell_measurement_theta_min 2.76
_cell_volume 1665.09(9)
_computing_cell_refinement 'Bruker SMART (Bruker)'
_computing_data_collection 'Bruker SMART (Bruker)'
_computing_data_reduction 'Bruker SAINT (Bruker)'
_computing_molecular_graphics 'X-Seed (Barbour, 1999)'
_computing_publication_material 'CIFTAB (Sheldrick, 1997)'
_computing_structure_refinement 'SHELXL-97 (Sheldrick, 1997)'
_computing_structure_solution 'SHELXS-97 (Sheldrick, 1990)'
_diffrn_ambient_temperature 123(1)
_diffrn_measured_fraction_theta_full 0.978
_diffrn_measured_fraction_theta_max 0.978
_diffrn_measurement_device_type 'Bruker X8 Apex II CCD'
_diffrn_measurement_method 'phi and omega scans'
_diffrn_radiation_monochromator graphite
_diffrn_radiation_source 'fine-focus sealed tube'
_diffrn_radiation_type MoK\a
_diffrn_radiation_wavelength 0.71073
_diffrn_reflns_av_R_equivalents 0.0343
_diffrn_reflns_av_sigmaI/netI 0.0603
_diffrn_reflns_limit_h_max 10
_diffrn_reflns_limit_h_min -10
_diffrn_reflns_limit_k_max 13
_diffrn_reflns_limit_k_min -10
_diffrn_reflns_limit_l_max 26
_diffrn_reflns_limit_l_min -26
_diffrn_reflns_number 14922
_diffrn_reflns_theta_full 27.50
_diffrn_reflns_theta_max 27.50
_diffrn_reflns_theta_min 2.76
_exptl_absorpt_coefficient_mu 1.375
_exptl_absorpt_correction_T_max 0.9344
_exptl_absorpt_correction_T_min 0.8747
_exptl_absorpt_correction_type multi-scan
_exptl_absorpt_process_details SADABS
_exptl_crystal_colour red
_exptl_crystal_density_diffrn 1.336
_exptl_crystal_density_method 'not measured'
_exptl_crystal_description 'block '
_exptl_crystal_F_000 704
_exptl_crystal_size_max 0.10
_exptl_crystal_size_mid 0.05
_exptl_crystal_size_min 0.05
_refine_diff_density_max 0.478
_refine_diff_density_min -0.454
_refine_diff_density_rms 0.075
_refine_ls_extinction_method none
_refine_ls_goodness_of_fit_ref 1.012
_refine_ls_hydrogen_treatment constr
_refine_ls_matrix_type full
_refine_ls_number_parameters 424
_refine_ls_number_reflns 7481
_refine_ls_number_restraints 6
_refine_ls_restrained_S_all 1.014
_refine_ls_R_factor_all 0.0627
_refine_ls_R_factor_gt 0.0406
_refine_ls_shift/su_max 0.000
_refine_ls_shift/su_mean 0.000
_refine_ls_structure_factor_coef Fsqd
_refine_ls_weighting_details 'calc w=1/[\s^2^(Fo^2^)+(0.2000P)^2^+0.0000P] where P=(Fo^2^+2Fc^2^)/3'
_refine_ls_weighting_scheme calc
_refine_ls_wR_factor_gt 0.0838
_refine_ls_wR_factor_ref 0.0934
_reflns_number_gt 5715
_reflns_number_total 7481
_reflns_threshold_expression >2sigma(I)
_cod_data_source_file c1dt11597a.txt
_cod_data_source_block 4
_cod_depositor_comments
;
The following automatic conversions were performed:

'_exptl_absorpt_correction_type' value 'Multi-scan' changed to
'multi-scan' according to
/home/saulius/struct/CIF-dictionaries/cif_core.dic dictionary named
'cif_core.dic' version 2.4.1 from 2010-06-29.

Automatic conversion script
Id: cif_fix_values 1715 2011-07-08 13:25:40Z adriana 
;
_cod_original_cell_volume 1665.09(8)
_cod_original_sg_symbol_H-M P-1
_cod_database_code 7017879

loop_
_symmetry_equiv_pos_as_xyz
'x, y, z'
'-x, -y, -z'

loop_
_atom_site_label
_atom_site_type_symbol
_atom_site_fract_x
_atom_site_fract_y
_atom_site_fract_z
_atom_site_U_iso_or_equiv
_atom_site_adp_type
_atom_site_occupancy
_atom_site_symmetry_multiplicity
_atom_site_calc_flag
_atom_site_refinement_flags
_atom_site_disorder_assembly
_atom_site_disorder_group
Se1 Se -0.05609(3) 0.27015(3) 0.198006(13) 0.02414(9) Uani 1 1 d . . .
Fe1 Fe 0.0000 0.0000 0.0000 0.01074(11) Uani 1 2 d S . .
N4 N 0.2499(2) 0.07884(18) 0.01162(9) 0.0118(4) Uani 1 1 d . . .
N2 N 0.0186(2) -0.15492(18) 0.04845(9) 0.0119(4) Uani 1 1 d . . .
N1 N -0.0171(2) 0.1060(2) 0.07973(10) 0.0148(4) Uani 1 1 d . . .
N8 N 0.0930(3) -0.0017(2) 0.32937(10) 0.0193(5) Uani 1 1 d . . .
N7 N 0.3728(2) 0.19814(19) 0.19137(10) 0.0146(4) Uani 1 1 d . . .
C5 C 0.1429(3) -0.2410(2) 0.13507(13) 0.0173(5) Uani 1 1 d . . .
H5 H 0.2241 -0.2219 0.1715 0.021 Uiso 1 1 calc R . .
N3 N 0.2429(2) 0.00488(19) 0.11736(10) 0.0122(4) Uani 1 1 d . . .
N6 N 0.3030(2) 0.1903(2) 0.30206(10) 0.0175(4) Uani 1 1 d . . .
C8 C 0.5127(3) 0.1318(2) 0.07689(12) 0.0152(5) Uani 1 1 d . . .
H8 H 0.5704 0.1274 0.1171 0.018 Uiso 1 1 calc R . .
N5 N 0.1682(2) -0.0058(2) 0.22330(10) 0.0159(4) Uani 1 1 d . . .
C7 C 0.3368(3) 0.0759(2) 0.06759(12) 0.0129(5) Uani 1 1 d . . .
C2 C -0.0803(3) -0.2886(2) 0.02886(12) 0.0157(5) Uani 1 1 d . . .
H2 H -0.1558 -0.3065 -0.0093 0.019 Uiso 1 1 calc R . .
C6 C 0.1301(3) -0.1336(2) 0.10047(12) 0.0127(5) Uani 1 1 d . . .
C11 C 0.3400(3) 0.1355(2) -0.03788(12) 0.0157(5) Uani 1 1 d . . .
H11 H 0.2808 0.1345 -0.0786 0.019 Uiso 1 1 calc R . .
C12 C 0.2627(3) 0.0690(2) 0.18110(12) 0.0142(5) Uani 1 1 d . A .
C1 C -0.0315(3) 0.1714(2) 0.12554(12) 0.0139(5) Uani 1 1 d . . .
C4 C 0.0371(3) -0.3756(3) 0.11623(13) 0.0202(5) Uani 1 1 d . . .
H4 H 0.0417 -0.4503 0.1400 0.024 Uiso 1 1 calc R . .
C10 C 0.5126(3) 0.1942(2) -0.03192(13) 0.0171(5) Uani 1 1 d . . .
H10 H 0.5710 0.2350 -0.0674 0.021 Uiso 1 1 calc R . .
C3 C -0.0761(3) -0.3994(2) 0.06171(13) 0.0189(5) Uani 1 1 d . . .
H3 H -0.1500 -0.4912 0.0472 0.023 Uiso 1 1 calc R . .
C9 C 0.6005(3) 0.1931(2) 0.02677(12) 0.0164(5) Uani 1 1 d . . .
H9 H 0.7201 0.2342 0.0322 0.020 Uiso 1 1 calc R . .
C14 C 0.3912(3) 0.2520(2) 0.25423(12) 0.0151(5) Uani 1 1 d . A .
C19 C 0.1021(3) 0.0747(3) 0.39330(13) 0.0249(6) Uani 1 1 d . A .
H19A H -0.0075 0.0351 0.4120 0.030 Uiso 1 1 calc R . .
H19B H 0.1180 0.1731 0.3869 0.030 Uiso 1 1 calc R . .
C13 C 0.1905(3) 0.0632(2) 0.28338(12) 0.0165(5) Uani 1 1 d . A .
N9 N 0.5126(2) 0.3790(2) 0.27091(10) 0.0167(4) Uani 1 1 d . . .
C23 C 0.5623(3) 0.4261(3) 0.33990(12) 0.0198(5) Uani 1 1 d . A .
H23A H 0.4599 0.4079 0.3639 0.024 Uiso 1 1 calc R . .
H23B H 0.6238 0.5280 0.3450 0.024 Uiso 1 1 calc R . .
C27 C 0.6289(3) 0.4499(2) 0.22456(12) 0.0178(5) Uani 1 1 d . A .
H27A H 0.6097 0.3874 0.1836 0.021 Uiso 1 1 calc R . .
H27B H 0.7463 0.4690 0.2429 0.021 Uiso 1 1 calc R . .
C24 C 0.6745(3) 0.3521(3) 0.36927(13) 0.0223(6) Uani 1 1 d . . .
H24A H 0.6107 0.2506 0.3654 0.027 Uiso 1 1 calc R A .
H24B H 0.7736 0.3667 0.3436 0.027 Uiso 1 1 calc R . .
C20 C 0.2419(4) 0.0722(3) 0.44256(14) 0.0300(6) Uani 1 1 d . . .
H20A H 0.2158 -0.0235 0.4555 0.036 Uiso 1 1 calc R A .
H20B H 0.3496 0.0970 0.4218 0.036 Uiso 1 1 calc R . .
C21 C 0.2624(4) 0.1730(3) 0.50307(14) 0.0372(7) Uani 1 1 d . A .
H21A H 0.2985 0.2694 0.4904 0.045 Uiso 1 1 calc R . .
H21B H 0.1517 0.1537 0.5213 0.045 Uiso 1 1 calc R . .
C25 C 0.7361(3) 0.4018(3) 0.44051(14) 0.0283(6) Uani 1 1 d . A .
H25A H 0.7990 0.5035 0.4449 0.034 Uiso 1 1 calc R . .
H25B H 0.6377 0.3852 0.4667 0.034 Uiso 1 1 calc R . .
C28 C 0.6079(3) 0.5865(2) 0.20911(13) 0.0200(5) Uani 1 1 d . . .
H28A H 0.6198 0.6462 0.2506 0.024 Uiso 1 1 calc R A .
H28B H 0.6999 0.6358 0.1827 0.024 Uiso 1 1 calc R . .
C29 C 0.4394(3) 0.5687(3) 0.17234(13) 0.0237(6) Uani 1 1 d . A .
H29A H 0.3472 0.5168 0.1981 0.028 Uiso 1 1 calc R . .
H29B H 0.4308 0.6621 0.1686 0.028 Uiso 1 1 calc R . .
C30 C 0.4143(4) 0.4922(3) 0.10453(14) 0.0296(7) Uani 1 1 d . . .
H30A H 0.5123 0.5358 0.0805 0.044 Uiso 1 1 calc R A .
H30B H 0.3124 0.4971 0.0812 0.044 Uiso 1 1 calc R . .
H30C H 0.4019 0.3944 0.1080 0.044 Uiso 1 1 calc R . .
C26 C 0.8497(4) 0.3271(3) 0.46703(16) 0.0405(8) Uani 1 1 d . . .
H26A H 0.7883 0.2263 0.4623 0.061 Uiso 1 1 calc R A .
H26B H 0.8842 0.3597 0.5133 0.061 Uiso 1 1 calc R . .
H26C H 0.9501 0.3472 0.4426 0.061 Uiso 1 1 calc R . .
C22 C 0.3900(4) 0.1632(4) 0.55556(16) 0.0499(9) Uani 1 1 d . . .
H22A H 0.3503 0.0703 0.5710 0.075 Uiso 1 1 calc R A .
H22B H 0.4030 0.2341 0.5922 0.075 Uiso 1 1 calc R . .
H22C H 0.4990 0.1787 0.5375 0.075 Uiso 1 1 calc R . .
O1 O 0.6436(4) 0.9458(3) 0.20245(13) 0.0692(9) Uani 1 1 d U . .
H1 H 0.7252 1.0167 0.1961 0.083 Uiso 1 1 calc R . .
C31 C 0.5998(4) 0.9604(4) 0.26515(19) 0.0491(9) Uani 1 1 d . . .
H31A H 0.7021 0.9971 0.2953 0.074 Uiso 1 1 calc R . .
H31B H 0.5292 0.8693 0.2770 0.074 Uiso 1 1 calc R . .
H31C H 0.5367 1.0251 0.2678 0.074 Uiso 1 1 calc R . .
C15A C -0.0370(9) -0.1453(11) 0.3128(5) 0.0207(16) Uani 0.60 1 d P A 1
H15A H -0.0531 -0.1672 0.2647 0.025 Uiso 0.60 1 calc PR A 1
H15B H -0.1461 -0.1452 0.3280 0.025 Uiso 0.60 1 calc PR A 1
C16A C 0.0121(5) -0.2593(4) 0.3435(2) 0.0211(9) Uani 0.60 1 d P A 1
H16A H 0.0378 -0.2329 0.3911 0.025 Uiso 0.60 1 calc PR A 1
H16B H -0.0856 -0.3474 0.3368 0.025 Uiso 0.60 1 calc PR A 1
C15B C 0.0174(14) -0.1475(18) 0.3240(7) 0.022(3) Uani 0.40 1 d P A 2
H15C H -0.0436 -0.1800 0.2802 0.027 Uiso 0.40 1 calc PR A 2
H15D H -0.0666 -0.1730 0.3567 0.027 Uiso 0.40 1 calc PR A 2
C17A C 0.1621(8) -0.2845(7) 0.3159(3) 0.0381(15) Uani 0.60 1 d P A 1
H17A H 0.2623 -0.1989 0.3262 0.046 Uiso 0.60 1 calc PR A 1
H17B H 0.1407 -0.3020 0.2677 0.046 Uiso 0.60 1 calc PR A 1
C17B C 0.0756(10) -0.3785(8) 0.3224(4) 0.0307(17) Uani 0.40 1 d P A 2
H17C H -0.0204 -0.4136 0.3494 0.037 Uiso 0.40 1 calc PR A 2
H17D H 0.0314 -0.4049 0.2760 0.037 Uiso 0.40 1 calc PR A 2
C16B C 0.1460(10) -0.2236(8) 0.3346(4) 0.0225(16) Uani 0.40 1 d P A 2
H16C H 0.2371 -0.1888 0.3054 0.027 Uiso 0.40 1 calc PR A 2
H16D H 0.1978 -0.1980 0.3801 0.027 Uiso 0.40 1 calc PR A 2
C18A C 0.2021(12) -0.4074(10) 0.3418(4) 0.0389(19) Uani 0.60 1 d P A 1
H18A H 0.2271 -0.3898 0.3893 0.058 Uiso 0.60 1 calc PR A 1
H18B H 0.3002 -0.4177 0.3216 0.058 Uiso 0.60 1 calc PR A 1
H18C H 0.1046 -0.4932 0.3310 0.058 Uiso 0.60 1 calc PR A 1
C18B C 0.200(2) -0.4464(15) 0.3373(9) 0.038(4) Uiso 0.40 1 d P A 2
H18D H 0.2923 -0.4159 0.3092 0.057 Uiso 0.40 1 calc PR A 2
H18E H 0.1450 -0.5479 0.3295 0.057 Uiso 0.40 1 calc PR A 2
H18F H 0.2443 -0.4206 0.3832 0.057 Uiso 0.40 1 calc PR A 2

loop_
_atom_site_aniso_label
_atom_site_aniso_U_11
_atom_site_aniso_U_22
_atom_site_aniso_U_33
_atom_site_aniso_U_23
_atom_site_aniso_U_13
_atom_site_aniso_U_12
Se1 0.03117(16) 0.02322(15) 0.02003(15) -0.00451(11) 0.00372(11) 0.01314(12)
Fe1 0.0099(2) 0.0102(2) 0.0117(2) 0.00055(18) 0.00015(18) 0.00319(18)
N4 0.0113(9) 0.0106(9) 0.0139(10) 0.0013(8) 0.0003(8) 0.0044(8)
N2 0.0106(9) 0.0100(9) 0.0148(10) 0.0004(8) 0.0024(8) 0.0032(8)
N1 0.0129(10) 0.0163(10) 0.0161(11) 0.0019(9) -0.0004(8) 0.0063(8)
N8 0.0203(11) 0.0199(11) 0.0158(11) 0.0019(9) 0.0036(9) 0.0040(9)
N7 0.0135(10) 0.0136(10) 0.0161(11) 0.0022(8) -0.0013(8) 0.0044(8)
C5 0.0182(12) 0.0171(12) 0.0200(13) 0.0037(10) 0.0028(10) 0.0101(10)
N3 0.0102(9) 0.0117(9) 0.0137(10) 0.0023(8) 0.0001(8) 0.0023(8)
N6 0.0176(10) 0.0196(11) 0.0142(11) 0.0011(9) -0.0009(9) 0.0053(9)
C8 0.0139(11) 0.0125(11) 0.0191(13) -0.0003(10) -0.0007(10) 0.0052(9)
N5 0.0147(10) 0.0166(10) 0.0165(11) 0.0024(8) 0.0024(8) 0.0050(8)
C7 0.0135(11) 0.0069(10) 0.0174(12) -0.0017(9) 0.0010(10) 0.0029(9)
C2 0.0117(11) 0.0150(12) 0.0182(13) -0.0004(10) 0.0006(10) 0.0020(9)
C6 0.0116(11) 0.0123(11) 0.0144(12) 0.0009(9) 0.0030(9) 0.0044(9)
C11 0.0189(12) 0.0131(12) 0.0177(13) 0.0030(10) 0.0046(10) 0.0080(10)
C12 0.0129(11) 0.0148(12) 0.0168(12) 0.0014(10) -0.0035(10) 0.0080(10)
C1 0.0121(11) 0.0134(11) 0.0169(13) 0.0033(10) 0.0006(10) 0.0049(9)
C4 0.0227(13) 0.0154(12) 0.0260(15) 0.0062(11) 0.0065(11) 0.0097(11)
C10 0.0172(12) 0.0118(11) 0.0238(14) 0.0058(10) 0.0083(10) 0.0051(10)
C3 0.0181(12) 0.0108(12) 0.0275(15) 0.0018(10) 0.0049(11) 0.0040(10)
C9 0.0129(11) 0.0118(11) 0.0247(14) -0.0002(10) 0.0017(10) 0.0049(9)
C14 0.0138(11) 0.0155(12) 0.0167(13) 0.0019(10) -0.0031(10) 0.0066(10)
C19 0.0261(14) 0.0273(14) 0.0197(14) 0.0020(11) 0.0095(11) 0.0059(12)
C13 0.0147(12) 0.0192(13) 0.0165(13) 0.0046(10) 0.0002(10) 0.0068(10)
N9 0.0162(10) 0.0160(10) 0.0157(11) -0.0002(8) -0.0017(8) 0.0035(8)
C23 0.0203(13) 0.0164(12) 0.0186(13) -0.0042(10) -0.0037(11) 0.0032(10)
C27 0.0151(12) 0.0171(12) 0.0202(13) 0.0005(10) -0.0018(10) 0.0049(10)
C24 0.0224(13) 0.0219(13) 0.0196(14) 0.0000(11) -0.0032(11) 0.0051(11)
C20 0.0359(16) 0.0293(15) 0.0205(15) 0.0037(12) 0.0017(13) 0.0055(13)
C21 0.0384(18) 0.0411(18) 0.0199(15) -0.0009(13) 0.0056(13) -0.0018(14)
C25 0.0263(15) 0.0320(15) 0.0223(15) 0.0015(12) -0.0041(12) 0.0055(12)
C28 0.0196(13) 0.0153(12) 0.0217(14) 0.0000(11) -0.0001(11) 0.0022(10)
C29 0.0245(14) 0.0216(13) 0.0258(15) 0.0050(11) -0.0021(12) 0.0090(11)
C30 0.0391(17) 0.0187(14) 0.0293(16) 0.0025(12) -0.0099(13) 0.0097(12)
C26 0.0417(18) 0.0455(19) 0.0311(18) 0.0070(15) -0.0130(15) 0.0128(15)
C22 0.051(2) 0.057(2) 0.0231(17) -0.0009(16) -0.0035(16) -0.0035(17)
O1 0.099(2) 0.0396(14) 0.0407(16) 0.0047(12) 0.0080(15) -0.0132(14)
C31 0.045(2) 0.046(2) 0.058(3) 0.0060(18) 0.0138(18) 0.0161(17)
C15A 0.018(4) 0.020(3) 0.016(4) 0.003(3) -0.003(3) -0.004(3)
C16A 0.017(2) 0.023(2) 0.016(2) 0.0027(18) 0.0011(18) -0.0016(18)
C15B 0.017(6) 0.030(5) 0.009(5) 0.000(4) -0.006(4) -0.004(5)
C17A 0.042(3) 0.038(4) 0.047(4) 0.021(3) 0.020(3) 0.023(3)
C17B 0.036(4) 0.022(4) 0.028(4) 0.005(3) 0.001(3) 0.002(4)
C16B 0.023(4) 0.019(4) 0.023(4) 0.005(3) -0.003(3) 0.004(3)
C18A 0.047(4) 0.041(6) 0.030(4) -0.003(4) -0.002(3) 0.019(4)

loop_
_atom_type_symbol
_atom_type_description
_atom_type_scat_dispersion_real
_atom_type_scat_dispersion_imag
_atom_type_scat_source
C C 0.0033 0.0016 'International Tables Vol C Tables 4.2.6.8 and 6.1.1.4'
H H 0.0000 0.0000 'International Tables Vol C Tables 4.2.6.8 and 6.1.1.4'
N N 0.0061 0.0033 'International Tables Vol C Tables 4.2.6.8 and 6.1.1.4'
Fe Fe 0.3463 0.8444 'International Tables Vol C Tables 4.2.6.8 and 6.1.1.4'
Se Se -0.0929 2.2259 'International Tables Vol C Tables 4.2.6.8 and 6.1.1.4'
O O 0.0106 0.0060 'International Tables Vol C Tables 4.2.6.8 and 6.1.1.4'

loop_
_geom_angle_atom_site_label_1
_geom_angle_atom_site_label_2
_geom_angle_atom_site_label_3
_geom_angle
_geom_angle_site_symmetry_1
_geom_angle_site_symmetry_3
N1 Fe1 N1 180.00(13) . 2
N1 Fe1 N4 91.23(8) . .
N1 Fe1 N4 88.77(8) 2 .
N1 Fe1 N4 88.77(8) . 2
N1 Fe1 N4 91.23(8) 2 2
N4 Fe1 N4 180.00(4) . 2
N1 Fe1 N2 91.85(8) . .
N1 Fe1 N2 88.15(8) 2 .
N4 Fe1 N2 86.74(7) . .
N4 Fe1 N2 93.26(7) 2 .
N1 Fe1 N2 88.15(8) . 2
N1 Fe1 N2 91.85(8) 2 2
N4 Fe1 N2 93.26(7) . 2
N4 Fe1 N2 86.74(7) 2 2
N2 Fe1 N2 180.00(14) . 2
C7 N4 C11 117.31(19) . .
C7 N4 Fe1 121.94(15) . .
C11 N4 Fe1 120.74(16) . .
C6 N2 C2 117.21(19) . .
C6 N2 Fe1 122.22(15) . .
C2 N2 Fe1 120.55(16) . .
C1 N1 Fe1 177.08(19) . .
C13 N8 C15B 121.3(6) . .
C13 N8 C19 119.3(2) . .
C15B N8 C19 117.4(6) . .
C13 N8 C15A 120.5(4) . .
C15B N8 C15A 19.8(5) . .
C19 N8 C15A 120.0(4) . .
C12 N7 C14 112.8(2) . .
C4 C5 C6 119.5(2) . .
C4 C5 H5 120.2 . .
C6 C5 H5 120.2 . .
C12 N3 C6 120.98(19) . .
C12 N3 C7 121.01(18) . .
C6 N3 C7 118.01(19) . .
C14 N6 C13 114.3(2) . .
C9 C8 C7 118.7(2) . .
C9 C8 H8 120.7 . .
C7 C8 H8 120.7 . .
C12 N5 C13 113.0(2) . .
N4 C7 C8 122.8(2) . .
N4 C7 N3 117.20(19) . .
C8 C7 N3 119.9(2) . .
N2 C2 C3 123.0(2) . .
N2 C2 H2 118.5 . .
C3 C2 H2 118.5 . .
N2 C6 C5 122.7(2) . .
N2 C6 N3 116.94(19) . .
C5 C6 N3 120.3(2) . .
N4 C11 C10 123.0(2) . .
N4 C11 H11 118.5 . .
C10 C11 H11 118.5 . .
N5 C12 N7 128.2(2) . .
N5 C12 N3 116.0(2) . .
N7 C12 N3 115.7(2) . .
N1 C1 Se1 178.8(2) . .
C5 C4 C3 118.4(2) . .
C5 C4 H4 120.8 . .
C3 C4 H4 120.8 . .
C11 C10 C9 118.9(2) . .
C11 C10 H10 120.5 . .
C9 C10 H10 120.5 . .
C2 C3 C4 119.2(2) . .
C2 C3 H3 120.4 . .
C4 C3 H3 120.4 . .
C8 C9 C10 119.1(2) . .
C8 C9 H9 120.4 . .
C10 C9 H9 120.4 . .
N6 C14 N7 125.7(2) . .
N6 C14 N9 117.0(2) . .
N7 C14 N9 117.3(2) . .
N8 C19 C20 115.2(2) . .
N8 C19 H19A 108.5 . .
C20 C19 H19A 108.5 . .
N8 C19 H19B 108.5 . .
C20 C19 H19B 108.5 . .
H19A C19 H19B 107.5 . .
N6 C13 N5 125.6(2) . .
N6 C13 N8 116.7(2) . .
N5 C13 N8 117.7(2) . .
C14 N9 C23 118.6(2) . .
C14 N9 C27 122.0(2) . .
C23 N9 C27 116.75(19) . .
N9 C23 C24 111.6(2) . .
N9 C23 H23A 109.3 . .
C24 C23 H23A 109.3 . .
N9 C23 H23B 109.3 . .
C24 C23 H23B 109.3 . .
H23A C23 H23B 108.0 . .
N9 C27 C28 112.6(2) . .
N9 C27 H27A 109.1 . .
C28 C27 H27A 109.1 . .
N9 C27 H27B 109.1 . .
C28 C27 H27B 109.1 . .
H27A C27 H27B 107.8 . .
C25 C24 C23 113.8(2) . .
C25 C24 H24A 108.8 . .
C23 C24 H24A 108.8 . .
C25 C24 H24B 108.8 . .
C23 C24 H24B 108.8 . .
H24A C24 H24B 107.7 . .
C21 C20 C19 112.0(2) . .
C21 C20 H20A 109.2 . .
C19 C20 H20A 109.2 . .
C21 C20 H20B 109.2 . .
C19 C20 H20B 109.2 . .
H20A C20 H20B 107.9 . .
C22 C21 C20 113.1(3) . .
C22 C21 H21A 109.0 . .
C20 C21 H21A 109.0 . .
C22 C21 H21B 109.0 . .
C20 C21 H21B 109.0 . .
H21A C21 H21B 107.8 . .
C26 C25 C24 111.7(2) . .
C26 C25 H25A 109.3 . .
C24 C25 H25A 109.3 . .
C26 C25 H25B 109.3 . .
C24 C25 H25B 109.3 . .
H25A C25 H25B 107.9 . .
C29 C28 C27 114.0(2) . .
C29 C28 H28A 108.7 . .
C27 C28 H28A 108.7 . .
C29 C28 H28B 108.7 . .
C27 C28 H28B 108.7 . .
H28A C28 H28B 107.6 . .
C30 C29 C28 113.8(2) . .
C30 C29 H29A 108.8 . .
C28 C29 H29A 108.8 . .
C30 C29 H29B 108.8 . .
C28 C29 H29B 108.8 . .
H29A C29 H29B 107.7 . .
C29 C30 H30A 109.5 . .
C29 C30 H30B 109.5 . .
H30A C30 H30B 109.5 . .
C29 C30 H30C 109.5 . .
H30A C30 H30C 109.5 . .
H30B C30 H30C 109.5 . .
C25 C26 H26A 109.5 . .
C25 C26 H26B 109.5 . .
H26A C26 H26B 109.5 . .
C25 C26 H26C 109.5 . .
H26A C26 H26C 109.5 . .
H26B C26 H26C 109.5 . .
C21 C22 H22A 109.5 . .
C21 C22 H22B 109.5 . .
H22A C22 H22B 109.5 . .
C21 C22 H22C 109.5 . .
H22A C22 H22C 109.5 . .
H22B C22 H22C 109.5 . .
C31 O1 H1 109.5 . .
O1 C31 H31A 109.5 . .
O1 C31 H31B 109.5 . .
H31A C31 H31B 109.5 . .
O1 C31 H31C 109.5 . .
H31A C31 H31C 109.5 . .
H31B C31 H31C 109.5 . .
N8 C15A C16A 113.1(4) . .
N8 C15A H15A 109.0 . .
C16A C15A H15A 109.0 . .
N8 C15A H15B 109.0 . .
C16A C15A H15B 109.0 . .
H15A C15A H15B 107.8 . .
C17A C16A C15A 113.8(5) . .
C17A C16A H16A 108.8 . .
C15A C16A H16A 108.8 . .
C17A C16A H16B 108.8 . .
C15A C16A H16B 108.8 . .
H16A C16A H16B 107.7 . .
N8 C15B C16B 113.1(8) . .
N8 C15B H15C 109.0 . .
C16B C15B H15C 109.0 . .
N8 C15B H15D 109.0 . .
C16B C15B H15D 109.0 . .
H15C C15B H15D 107.8 . .
C16A C17A C18A 114.1(6) . .
C16A C17A H17A 108.7 . .
C18A C17A H17A 108.7 . .
C16A C17A H17B 108.7 . .
C18A C17A H17B 108.7 . .
H17A C17A H17B 107.6 . .
C18B C17B C16B 113.4(9) . .
C18B C17B H17C 108.9 . .
C16B C17B H17C 108.9 . .
C18B C17B H17D 108.9 . .
C16B C17B H17D 108.9 . .
H17C C17B H17D 107.7 . .
C17B C16B C15B 115.5(8) . .
C17B C16B H16C 108.4 . .
C15B C16B H16C 108.4 . .
C17B C16B H16D 108.4 . .
C15B C16B H16D 108.4 . .
H16C C16B H16D 107.5 . .
C17B C18B H18D 109.5 . .
C17B C18B H18E 109.5 . .
H18D C18B H18E 109.5 . .
C17B C18B H18F 109.5 . .
H18D C18B H18F 109.5 . .
H18E C18B H18F 109.5 . .

loop_
_geom_bond_atom_site_label_1
_geom_bond_atom_site_label_2
_geom_bond_distance
_geom_bond_site_symmetry_2
Se1 C1 1.799(2) .
Fe1 N1 1.938(2) .
Fe1 N1 1.938(2) 2
Fe1 N4 1.9820(18) .
Fe1 N4 1.9820(18) 2
Fe1 N2 1.9822(18) .
Fe1 N2 1.9822(18) 2
N4 C7 1.340(3) .
N4 C11 1.355(3) .
N2 C6 1.340(3) .
N2 C2 1.356(3) .
N1 C1 1.150(3) .
N8 C13 1.354(3) .
N8 C15B 1.404(17) .
N8 C19 1.464(3) .
N8 C15A 1.508(10) .
N7 C12 1.328(3) .
N7 C14 1.347(3) .
C5 C4 1.376(3) .
C5 C6 1.386(3) .
C5 H5 0.9500 .
N3 C12 1.397(3) .
N3 C6 1.419(3) .
N3 C7 1.424(3) .
N6 C14 1.337(3) .
N6 C13 1.339(3) .
C8 C9 1.373(3) .
C8 C7 1.396(3) .
C8 H8 0.9500 .
N5 C12 1.322(3) .
N5 C13 1.348(3) .
C2 C3 1.374(3) .
C2 H2 0.9500 .
C11 C10 1.370(3) .
C11 H11 0.9500 .
C4 C3 1.384(4) .
C4 H4 0.9500 .
C10 C9 1.386(3) .
C10 H10 0.9500 .
C3 H3 0.9500 .
C9 H9 0.9500 .
C14 N9 1.361(3) .
C19 C20 1.522(4) .
C19 H19A 0.9900 .
C19 H19B 0.9900 .
N9 C23 1.457(3) .
N9 C27 1.462(3) .
C23 C24 1.525(3) .
C23 H23A 0.9900 .
C23 H23B 0.9900 .
C27 C28 1.522(3) .
C27 H27A 0.9900 .
C27 H27B 0.9900 .
C24 C25 1.519(4) .
C24 H24A 0.9900 .
C24 H24B 0.9900 .
C20 C21 1.518(4) .
C20 H20A 0.9900 .
C20 H20B 0.9900 .
C21 C22 1.517(4) .
C21 H21A 0.9900 .
C21 H21B 0.9900 .
C25 C26 1.518(4) .
C25 H25A 0.9900 .
C25 H25B 0.9900 .
C28 C29 1.521(3) .
C28 H28A 0.9900 .
C28 H28B 0.9900 .
C29 C30 1.515(4) .
C29 H29A 0.9900 .
C29 H29B 0.9900 .
C30 H30A 0.9800 .
C30 H30B 0.9800 .
C30 H30C 0.9800 .
C26 H26A 0.9800 .
C26 H26B 0.9800 .
C26 H26C 0.9800 .
C22 H22A 0.9800 .
C22 H22B 0.9800 .
C22 H22C 0.9800 .
O1 C31 1.375(4) .
O1 H1 0.8400 .
C31 H31A 0.9800 .
C31 H31B 0.9800 .
C31 H31C 0.9800 .
C15A C16A 1.531(10) .
C15A H15A 0.9900 .
C15A H15B 0.9900 .
C16A C17A 1.507(7) .
C16A H16A 0.9900 .
C16A H16B 0.9900 .
C15B C16B 1.550(14) .
C15B H15C 0.9900 .
C15B H15D 0.9900 .
C17A C18A 1.533(10) .
C17A H17A 0.9900 .
C17A H17B 0.9900 .
C17B C18B 1.470(16) .
C17B C16B 1.488(10) .
C17B H17C 0.9900 .
C17B H17D 0.9900 .
C16B H16C 0.9900 .
C16B H16D 0.9900 .
C18A H18A 0.9800 .
C18A H18B 0.9800 .
C18A H18C 0.9800 .
C18B H18D 0.9800 .
C18B H18E 0.9800 .
C18B H18F 0.9800 .
